data_2022984
loop_
_publ_author_name
'N&#xe4;ther, Christian'
'Jess, Inke'

_publ_section_title
;
 Synthesis, crystal structure and properties of
 poly[(&#x3bc;-2-methyl-pyridine
 <i>N</i>-oxide-&#x3ba;<sup>2</sup><i>O</i>:<i>O</i>)bis-(&#x3bc;-thio-cyanato-&#x3ba;<sup>2</sup><i>N</i>:<i>S</i>)cobalt(II)].
;
_journal_coeditor_code PK2699
_journal_issue 'Pt 1'
_journal_name_full 'Acta crystallographica. Section E, Crystallographic communications'
_journal_page_first 67
_journal_page_last 71
_journal_paper_doi 10.1107/S2056989023010721
_journal_volume 80
_journal_year 2024
_chemical_formula_iupac '[Co (N C S)2 (C6 H7 N1 O)]'
_chemical_formula_moiety 'C8 H7 Co N3 O S2'
_chemical_formula_sum 'C8 H7 Co N3 O S2'
_chemical_formula_weight 284.22
_chemical_name_systematic
;Poly[(\m-2-methylpyridine
<i>N</i>-oxide-\k^2^<i>O</i>:<i>O</i>)bis(\m-thiocyanato-\k^2^<i>N</i>:<i>S</i>)cobalt(II)]
;
_space_group_crystal_system monoclinic
_space_group_IT_number 14
_space_group_name_Hall '-P 2ybc'
_space_group_name_H-M_alt 'P 1 21/c 1'
_atom_sites_solution_hydrogens geom
_audit_creation_method
;
Olex2 1.3-ac4
(compiled 2020.03.28 svn.rd84adfe8 for Rigaku Oxford Diffraction, GUI svn.r6032)
;
_cell_angle_alpha 90
_cell_angle_beta 97.4258(12)
_cell_angle_gamma 90
_cell_formula_units_Z 4
_cell_length_a 7.67386(11)
_cell_length_b 7.66462(9)
_cell_length_c 18.8755(2)
_cell_measurement_reflns_used 12043
_cell_measurement_temperature 100.00(10)
_cell_measurement_theta_max 78.2750
_cell_measurement_theta_min 4.7160
_cell_volume 1100.89(2)
_computing_cell_refinement
;
CrysAlisPro 1.171.42.40a (Rigaku OD, 2023)
;
_computing_data_collection
;
CrysAlisPro 1.171.42.40a (Rigaku OD, 2023)
;
_computing_data_reduction
;
CrysAlisPro 1.171.42.40a (Rigaku OD, 2023)
;
_computing_molecular_graphics
;
DIAMOND (Brandenburg & Putz, 1999)
;
_computing_publication_material
;
Publcif (Westrip, 2010)
;
_computing_structure_refinement
;
<i>SHELXL2016/6</i> (Sheldrick, 2015a)
;
_computing_structure_solution
;
<i>SHELXT2014/5</i> (Sheldrick, 2015b)
;
_diffrn_ambient_temperature 100.00(10)
_diffrn_detector 'Hybrid Pixel Array Detector'
_diffrn_detector_area_resol_mean 10.0000
_diffrn_measured_fraction_theta_full 0.999
_diffrn_measured_fraction_theta_max 0.989
_diffrn_measurement_device 'four-circle diffractometer'
_diffrn_measurement_device_type 'XtaLAB Synergy, Dualflex, HyPix'
_diffrn_measurement_method '\w scans'
_diffrn_radiation_monochromator mirror
_diffrn_radiation_probe x-ray
_diffrn_radiation_type 'Cu K\a'
_diffrn_radiation_wavelength 1.54184
_diffrn_reflns_av_R_equivalents 0.0227
_diffrn_reflns_av_unetI/netI 0.0103
_diffrn_reflns_limit_h_max 7
_diffrn_reflns_limit_h_min -9
_diffrn_reflns_limit_k_max 9
_diffrn_reflns_limit_k_min -9
_diffrn_reflns_limit_l_max 23
_diffrn_reflns_limit_l_min -23
_diffrn_reflns_number 16436
_diffrn_reflns_theta_full 67.684
_diffrn_reflns_theta_max 79.143
_diffrn_reflns_theta_min 4.725
_diffrn_source 'micro-focus sealed X-ray tube'
_exptl_absorpt_coefficient_mu 15.583
_exptl_absorpt_correction_T_max 1.00000
_exptl_absorpt_correction_T_min 0.39243
_exptl_absorpt_correction_type multi-scan
_exptl_absorpt_process_details
;
(CrysAlisPro; Rigaku OD, 2023)
;
_exptl_crystal_colour violet
_exptl_crystal_density_diffrn 1.715
_exptl_crystal_description block
_exptl_crystal_F_000 572
_exptl_crystal_size_max 0.16
_exptl_crystal_size_mid 0.12
_exptl_crystal_size_min 0.10
_refine_diff_density_max 0.372
_refine_diff_density_min -0.478
_refine_ls_extinction_coef 0.00044(8)
_refine_ls_extinction_expression Fc^*^=kFc[1+0.001xFc^2^\l^3^/sin(2\q)]^-1/4^
_refine_ls_extinction_method
;
<i>SHELXL2016/6</i> (Sheldrick, 2015a)
;
_refine_ls_goodness_of_fit_ref 1.173
_refine_ls_hydrogen_treatment constr
_refine_ls_matrix_type full
_refine_ls_number_parameters 202
_refine_ls_number_reflns 2355
_refine_ls_number_restraints 108
_refine_ls_restrained_S_all 1.158
_refine_ls_R_factor_all 0.0290
_refine_ls_R_factor_gt 0.0287
_refine_ls_shift/su_max 0.001
_refine_ls_shift/su_mean 0.000
_refine_ls_structure_factor_coef Fsqd
_refine_ls_weighting_details 'w=1/[\s^2^(Fo^2^)+(0.0149P)^2^+1.9175P] where P=(Fo^2^+2Fc^2^)/3'
_refine_ls_weighting_scheme calc
_refine_ls_wR_factor_gt 0.0654
_refine_ls_wR_factor_ref 0.0655
_reflns_number_gt 2337
_reflns_number_total 2355
_reflns_threshold_expression 'I > 2\s(I)'
_cod_data_source_file pk2699sup1.cif
_cod_data_source_block I
_cod_depositor_comments 'Adding full bibliography for 2022984.cif.'
_cod_database_code 2022984
_cod_database_fobs_code 2022984
_shelx_space_group_comment
;
The symmetry employed for this shelxl refinement is uniquely defined
by the following loop, which should always be used as a source of
symmetry information in preference to the above space-group names.
They are only intended as comments.
;

loop_
_space_group_symop_operation_xyz
'x, y, z'
'-x, y+1/2, -z+1/2'
'-x, -y, -z'
'x, -y-1/2, z-1/2'

loop_
_atom_site_type_symbol
_atom_site_label
_atom_site_fract_x
_atom_site_fract_y
_atom_site_fract_z
_atom_site_U_iso_or_equiv
_atom_site_adp_type
_atom_site_calc_flag
_atom_site_occupancy
_atom_site_disorder_assembly
_atom_site_disorder_group
Co Co1 0.34308(4) 0.65702(5) 0.50034(2) 0.01618(11) Uani d 1 . .
N N1 0.4776(3) 0.8322(3) 0.44534(11) 0.0208(4) Uani d 1 . .
C C1 0.5616(3) 0.9467(3) 0.42847(12) 0.0178(4) Uani d 1 . .
S S1 0.68342(7) 1.10993(7) 0.40518(3) 0.02297(14) Uani d 1 . .
N N2 0.1858(2) 0.5034(3) 0.55502(11) 0.0197(4) Uani d 1 . .
C C2 0.0761(3) 0.4137(3) 0.57123(12) 0.0173(4) Uani d 1 . .
S S2 -0.07968(7) 0.28422(7) 0.59360(3) 0.02083(14) Uani d 1 . .
O O11 0.4258(2) 0.4442(2) 0.44114(9) 0.0216(3) Uani d 1 . .
N N11 0.3245(4) 0.3636(4) 0.38733(13) 0.0169(5) Uani d 0.841(4) A 1
C C11 0.3369(3) 0.4046(4) 0.31808(14) 0.0191(5) Uani d 0.841(4) A 1
C C12 0.2263(4) 0.3189(4) 0.26500(18) 0.0216(6) Uani d 0.841(4) A 1
H H12 0.230783 0.346504 0.216205 0.026 Uiso calc 0.841(4) A 1
C C13 0.1095(4) 0.1932(4) 0.28298(16) 0.0233(6) Uani d 0.841(4) A 1
H H13 0.034696 0.134137 0.246672 0.028 Uiso calc 0.841(4) A 1
C C14 0.1026(4) 0.1545(4) 0.35428(15) 0.0210(5) Uani d 0.841(4) A 1
H H14 0.023386 0.068607 0.367329 0.025 Uiso calc 0.841(4) A 1
C C15 0.2116(4) 0.2416(4) 0.40574(16) 0.0182(5) Uani d 0.841(4) A 1
H H15 0.207596 0.216017 0.454751 0.022 Uiso calc 0.841(4) A 1
C C16 0.4679(4) 0.5389(4) 0.30386(18) 0.0292(7) Uani d 0.841(4) A 1
H H16A 0.440560 0.649386 0.326122 0.044 Uiso calc 0.841(4) A 1
H H16B 0.463728 0.555500 0.252188 0.044 Uiso calc 0.841(4) A 1
H H16C 0.585805 0.500344 0.323906 0.044 Uiso calc 0.841(4) A 1
N N11' 0.3614(17) 0.3997(17) 0.3791(6) 0.012(2) Uani d 0.159(4) A 2
C C11' 0.2342(16) 0.2832(16) 0.3592(6) 0.016(2) Uani d 0.159(4) A 2
C C12' 0.1856(19) 0.2643(19) 0.2851(7) 0.018(3) Uani d 0.159(4) A 2
H H12' 0.095521 0.184123 0.267840 0.021 Uiso calc 0.159(4) A 2
C C13' 0.2677(19) 0.361(2) 0.2368(8) 0.024(2) Uani d 0.159(4) A 2
H H13' 0.233256 0.348303 0.186914 0.029 Uiso calc 0.159(4) A 2
C C14' 0.4001(18) 0.4778(18) 0.2616(7) 0.022(2) Uani d 0.159(4) A 2
H H14' 0.457737 0.544852 0.229290 0.026 Uiso calc 0.159(4) A 2
C C15' 0.4451(18) 0.4935(19) 0.3330(7) 0.021(2) Uani d 0.159(4) A 2
H H15' 0.536599 0.571321 0.350960 0.025 Uiso calc 0.159(4) A 2
C C16' 0.157(2) 0.1870(19) 0.4155(8) 0.018(3) Uani d 0.159(4) A 2
H H16D 0.066740 0.106925 0.393423 0.027 Uiso calc 0.159(4) A 2
H H16E 0.249770 0.120445 0.444436 0.027 Uiso calc 0.159(4) A 2
H H16F 0.104815 0.269982 0.446106 0.027 Uiso calc 0.159(4) A 2

loop_
_atom_site_aniso_label
_atom_site_aniso_U_11
_atom_site_aniso_U_22
_atom_site_aniso_U_33
_atom_site_aniso_U_12
_atom_site_aniso_U_13
_atom_site_aniso_U_23
Co1 0.01039(17) 0.01187(18) 0.0253(2) -0.00181(13) -0.00148(13) 0.00080(14)
N1 0.0176(9) 0.0175(10) 0.0271(10) -0.0046(8) 0.0021(8) -0.0025(8)
C1 0.0133(10) 0.0160(11) 0.0233(11) 0.0019(9) -0.0001(8) -0.0030(9)
S1 0.0194(3) 0.0162(3) 0.0350(3) -0.0040(2) 0.0102(2) -0.0005(2)
N2 0.0141(9) 0.0164(9) 0.0272(10) -0.0039(7) -0.0029(7) 0.0035(8)
C2 0.0148(10) 0.0139(10) 0.0214(11) 0.0020(8) -0.0041(8) 0.0020(8)
S2 0.0137(2) 0.0181(3) 0.0295(3) -0.0029(2) -0.0020(2) 0.0083(2)
O11 0.0142(7) 0.0193(8) 0.0286(9) 0.0002(6) -0.0078(6) -0.0075(7)
N11 0.0143(11) 0.0141(11) 0.0215(8) 0.0003(8) -0.0010(6) -0.0005(6)
C11 0.0174(9) 0.0171(10) 0.0218(8) -0.0020(8) -0.0008(6) -0.0001(6)
C12 0.0192(10) 0.0194(11) 0.0247(9) -0.0016(9) -0.0025(8) -0.0021(8)
C13 0.0198(11) 0.0204(12) 0.0285(9) -0.0022(9) -0.0022(7) -0.0010(7)
C14 0.0169(10) 0.0162(11) 0.0287(9) 0.0004(8) -0.0018(6) -0.0011(7)
C15 0.0141(9) 0.0138(10) 0.0260(9) 0.0009(8) 0.0001(7) 0.0003(7)
C16 0.0287(12) 0.0295(13) 0.0283(15) -0.0132(11) 0.0000(11) 0.0021(11)
N11' 0.007(4) 0.004(4) 0.024(3) 0.003(3) -0.001(2) 0.003(2)
C11' 0.011(4) 0.009(4) 0.027(3) -0.001(3) -0.001(2) 0.001(2)
C12' 0.013(5) 0.013(5) 0.026(3) -0.008(4) 0.000(2) 0.002(2)
C13' 0.020(4) 0.022(5) 0.031(3) -0.012(3) 0.002(3) 0.006(3)
C14' 0.018(4) 0.018(5) 0.029(3) -0.009(3) 0.001(3) 0.008(3)
C15' 0.016(4) 0.017(5) 0.029(3) -0.004(4) 0.001(2) 0.007(3)
C16' 0.014(5) 0.011(5) 0.029(3) -0.001(4) 0.001(3) 0.003(3)

loop_
_atom_type_symbol
_atom_type_description
_atom_type_scat_dispersion_real
_atom_type_scat_dispersion_imag
_atom_type_scat_source
C C 0.0181 0.0091 'International Tables Vol C Tables 4.2.6.8 and 6.1.1.4'
H H 0.0000 0.0000 'International Tables Vol C Tables 4.2.6.8 and 6.1.1.4'
Co Co -2.3653 3.6143 'International Tables Vol C Tables 4.2.6.8 and 6.1.1.4'
N N 0.0311 0.0180 'International Tables Vol C Tables 4.2.6.8 and 6.1.1.4'
O O 0.0492 0.0322 'International Tables Vol C Tables 4.2.6.8 and 6.1.1.4'
S S 0.3331 0.5567 'International Tables Vol C Tables 4.2.6.8 and 6.1.1.4'

loop_
_geom_angle_atom_site_label_1
_geom_angle_atom_site_label_2
_geom_angle_atom_site_label_3
_geom_angle_site_symmetry_1
_geom_angle_site_symmetry_3
_geom_angle
_geom_angle_publ_flag
N1 Co1 S1 . 3_676 89.21(6) ?
N1 Co1 N2 . . 173.32(8) ?
N1 Co1 S2 . 3_566 86.46(6) ?
N1 Co1 O11 . 3_666 93.52(7) ?
N1 Co1 O11 . . 91.85(7) ?
S1 Co1 S2 3_676 3_566 103.58(2) ?
N2 Co1 S1 . 3_676 86.86(6) ?
N2 Co1 S2 . 3_566 89.22(5) ?
N2 Co1 O11 . . 93.38(7) ?
N2 Co1 O11 . 3_666 91.99(7) ?
O11 Co1 S1 3_666 3_676 91.66(5) ?
O11 Co1 S1 . 3_676 164.49(5) ?
O11 Co1 S2 . 3_566 91.93(4) ?
O11 Co1 S2 3_666 3_566 164.76(5) ?
O11 Co1 O11 3_666 . 72.83(7) ?
C1 N1 Co1 . . 165.51(19) ?
N1 C1 S1 . . 179.3(2) ?
C1 S1 Co1 . 3_676 104.18(8) ?
C2 N2 Co1 . . 165.02(18) ?
N2 C2 S2 . . 179.3(2) ?
C2 S2 Co1 . 3_566 104.54(8) ?
Co1 O11 Co1 3_666 . 107.17(7) ?
N11 O11 Co1 . . 124.58(16) ?
N11 O11 Co1 . 3_666 126.14(16) ?
N11' O11 Co1 . . 126.2(7) ?
O11 N11 C11 . . 120.9(2) ?
O11 N11 C15 . . 116.8(2) ?
C15 N11 C11 . . 122.3(3) ?
N11 C11 C12 . . 118.1(3) ?
N11 C11 C16 . . 117.8(2) ?
C12 C11 C16 . . 124.1(3) ?
C11 C12 H12 . . 119.8 ?
C13 C12 C11 . . 120.3(3) ?
C13 C12 H12 . . 119.8 ?
C12 C13 H13 . . 120.2 ?
C14 C13 C12 . . 119.5(3) ?
C14 C13 H13 . . 120.2 ?
C13 C14 H14 . . 120.4 ?
C15 C14 C13 . . 119.2(3) ?
C15 C14 H14 . . 120.4 ?
N11 C15 C14 . . 120.5(3) ?
N11 C15 H15 . . 119.7 ?
C14 C15 H15 . . 119.7 ?
C11 C16 H16A . . 109.5 ?
C11 C16 H16B . . 109.5 ?
C11 C16 H16C . . 109.5 ?
H16A C16 H16B . . 109.5 ?
H16A C16 H16C . . 109.5 ?
H16B C16 H16C . . 109.5 ?
O11 N11' C11' . . 128.8(10) ?
O11 N11' C15' . . 107.0(9) ?
C11' N11' C15' . . 124.2(11) ?
N11' C11' C12' . . 115.9(11) ?
N11' C11' C16' . . 118.3(11) ?
C12' C11' C16' . . 125.8(11) ?
C11' C12' H12' . . 119.6 ?
C13' C12' C11' . . 120.8(13) ?
C13' C12' H12' . . 119.6 ?
C12' C13' H13' . . 120.1 ?
C14' C13' C12' . . 119.8(13) ?
C14' C13' H13' . . 120.1 ?
C13' C14' H14' . . 120.8 ?
C15' C14' C13' . . 118.4(12) ?
C15' C14' H14' . . 120.8 ?
N11' C15' H15' . . 119.6 ?
C14' C15' N11' . . 120.8(12) ?
C14' C15' H15' . . 119.6 ?
C11' C16' H16D . . 109.5 ?
C11' C16' H16E . . 109.5 ?
C11' C16' H16F . . 109.5 ?
H16D C16' H16E . . 109.5 ?
H16D C16' H16F . . 109.5 ?
H16E C16' H16F . . 109.5 ?

loop_
_geom_bond_atom_site_label_1
_geom_bond_atom_site_label_2
_geom_bond_site_symmetry_2
_geom_bond_distance
_geom_bond_publ_flag
Co1 N1 . 2.055(2) ?
Co1 S1 3_676 2.5507(7) ?
Co1 N2 . 2.057(2) ?
Co1 S2 3_566 2.5507(6) ?
Co1 O11 3_666 2.1126(16) ?
Co1 O11 . 2.1200(17) ?
N1 C1 . 1.158(3) ?
C1 S1 . 1.654(2) ?
N2 C2 . 1.158(3) ?
C2 S2 . 1.650(2) ?
O11 N11 . 1.346(3) ?
O11 N11' . 1.258(11) ?
N11 C11 . 1.359(4) ?
N11 C15 . 1.351(4) ?
C11 C12 . 1.391(4) ?
C11 C16 . 1.488(4) ?
C12 H12 . 0.9500 ?
C12 C13 . 1.387(5) ?
C13 H13 . 0.9500 ?
C13 C14 . 1.386(4) ?
C14 H14 . 0.9500 ?
C14 C15 . 1.371(4) ?
C15 H15 . 0.9500 ?
C16 H16A . 0.9800 ?
C16 H16B . 0.9800 ?
C16 H16C . 0.9800 ?
N11' C11' . 1.340(13) ?
N11' C15' . 1.354(14) ?
C11' C12' . 1.408(14) ?
C11' C16' . 1.478(14) ?
C12' H12' . 0.9500 ?
C12' C13' . 1.389(14) ?
C13' H13' . 0.9500 ?
C13' C14' . 1.387(14) ?
C14' H14' . 0.9500 ?
C14' C15' . 1.351(15) ?
C15' H15' . 0.9500 ?
C16' H16D . 0.9800 ?
C16' H16E . 0.9800 ?
C16' H16F . 0.9800 ?

loop_
_geom_hbond_atom_site_label_D
_geom_hbond_atom_site_label_H
_geom_hbond_atom_site_label_A
_geom_hbond_site_symmetry_A
_geom_hbond_distance_DH
_geom_hbond_distance_HA
_geom_hbond_distance_DA
_geom_hbond_angle_DHA
C14 H14 S1 1_445 0.95 2.81 3.491(3) 129.4
C14 H14 S2 3_556 0.95 2.82 3.514(3) 130.6
C16 H16A N1 . 0.98 2.63 3.484(4) 145.1

loop_
_geom_torsion_atom_site_label_1
_geom_torsion_atom_site_label_2
_geom_torsion_atom_site_label_3
_geom_torsion_atom_site_label_4
_geom_torsion_site_symmetry_1
_geom_torsion_site_symmetry_2
_geom_torsion_site_symmetry_3
_geom_torsion_site_symmetry_4
_geom_torsion
_geom_torsion_publ_flag
Co1 O11 N11 C11 . . . . 98.2(3) ?
Co1 O11 N11 C11 3_666 . . . -100.5(3) ?
Co1 O11 N11 C15 . . . . -81.8(3) ?
Co1 O11 N11 C15 3_666 . . . 79.5(3) ?
Co1 O11 N11' C11' 3_666 . . . 95.9(16) ?
Co1 O11 N11' C11' . . . . -93.1(16) ?
Co1 O11 N11' C15' 3_666 . . . -84.3(12) ?
Co1 O11 N11' C15' . . . . 86.8(12) ?
O11 N11 C11 C12 . . . . -178.8(3) ?
O11 N11 C11 C16 . . . . 1.0(4) ?
O11 N11 C15 C14 . . . . 179.4(2) ?
O11 N11' C11' C12' . . . . 178.2(13) ?
O11 N11' C11' C16' . . . . -2(2) ?
O11 N11' C15' C14' . . . . -177.9(13) ?
N11 C11 C12 C13 . . . . -1.1(4) ?
C11 N11 C15 C14 . . . . -0.6(5) ?
C11 C12 C13 C14 . . . . 0.5(4) ?
C12 C13 C14 C15 . . . . 0.1(4) ?
C13 C14 C15 N11 . . . . -0.1(4) ?
C15 N11 C11 C12 . . . . 1.2(5) ?
C15 N11 C11 C16 . . . . -179.0(3) ?
C16 C11 C12 C13 . . . . 179.0(3) ?
N11' C11' C12' C13' . . . . 0(2) ?
C11' N11' C15' C14' . . . . 2(3) ?
C11' C12' C13' C14' . . . . 0(2) ?
C12' C13' C14' C15' . . . . 0(2) ?
C13' C14' C15' N11' . . . . -1(2) ?
C15' N11' C11' C12' . . . . -2(2) ?
C15' N11' C11' C16' . . . . 178.5(16) ?
C16' C11' C12' C13' . . . . -179.7(15) ?
